data_4501895
loop_
_publ_author_name
'Fang, Shao-Ming'
'Zhang, Qiang'
'Hu, Min'
'Yang, Xiao-Gang'
'Zhou, Li-Ming'
'Du, Miao'
'Liu, Chun-Sen'

_publ_section_title
;
 Regulation and Properties of Diversiform Cd(II) Supramolecular Complexes
 with a Bulky Naphthalene-Based Dicarboxyl Tecton and DifferentN-Donor
 Co-Ligands
;
_journal_issue 11
_journal_name_full 'Crystal Growth &amp; Design'
_journal_page_first 4773
_journal_paper_doi 10.1021/cg100645p
_journal_volume 10
_journal_year 2010
_chemical_formula_sum 'C38 H40 Cd N4 O7'
_chemical_formula_weight 777.14
_chemical_name_systematic
; 
 ? 
;
_space_group_IT_number 19
_symmetry_cell_setting orthorhombic
_symmetry_space_group_name_Hall 'P 2ac 2ab'
_symmetry_space_group_name_H-M 'P 21 21 21'
_atom_sites_solution_hydrogens geom
_atom_sites_solution_primary direct
_atom_sites_solution_secondary difmap
_audit_creation_method SHELXL-97
_cell_angle_alpha 90.00
_cell_angle_beta 90.00
_cell_angle_gamma 90.00
_cell_formula_units_Z 4
_cell_length_a 10.4451(6)
_cell_length_b 12.4548(10)
_cell_length_c 28.6487(17)
_cell_measurement_reflns_used 3276
_cell_measurement_temperature 294(2)
_cell_measurement_theta_max 26.3151
_cell_measurement_theta_min 3.2647
_cell_volume 3727.0(4)
_computing_cell_refinement 'SAINT (Bruker, 2007)'
_computing_data_collection 'SMART (Bruker, 2007)'
_computing_data_reduction SAINT
_computing_molecular_graphics 'SHELXTL (Sheldrick, 2008)'
_computing_publication_material 'SHELXTL and PLATON (Spek, 2009)'
_computing_structure_refinement 'SHELXL97 (Sheldrick, 2008)'
_computing_structure_solution 'SHELXS97 (Sheldrick, 2008)'
_diffrn_ambient_temperature 294(2)
_diffrn_detector_area_resol_mean 16.2542
_diffrn_measured_fraction_theta_full 0.997
_diffrn_measured_fraction_theta_max 0.997
_diffrn_measurement_device_type 'Xcalibur, Eos, Gemini'
_diffrn_measurement_method 'phi and omega scans'
_diffrn_radiation_monochromator graphite
_diffrn_radiation_source 'Enhance (Mo) X-ray Source'
_diffrn_radiation_type MoK\a
_diffrn_radiation_wavelength 0.71073
_diffrn_reflns_av_R_equivalents 0.0964
_diffrn_reflns_av_sigmaI/netI 0.1400
_diffrn_reflns_limit_h_max 11
_diffrn_reflns_limit_h_min -12
_diffrn_reflns_limit_k_max 9
_diffrn_reflns_limit_k_min -14
_diffrn_reflns_limit_l_max 28
_diffrn_reflns_limit_l_min -34
_diffrn_reflns_number 9923
_diffrn_reflns_theta_full 25.00
_diffrn_reflns_theta_max 25.00
_diffrn_reflns_theta_min 3.27
_diffrn_standards_decay_% 0
_diffrn_standards_interval_count 0
_diffrn_standards_interval_time 0
_diffrn_standards_number 0
_exptl_absorpt_coefficient_mu 0.638
_exptl_absorpt_correction_T_max 0.9448
_exptl_absorpt_correction_T_min 0.9273
_exptl_absorpt_correction_type multi-scan
_exptl_absorpt_process_details '(SADABS; Sheldrick, 1996)'
_exptl_crystal_colour yellow
_exptl_crystal_density_diffrn 1.385
_exptl_crystal_density_meas ?
_exptl_crystal_density_method 'not measured'
_exptl_crystal_description block
_exptl_crystal_F_000 1600
_exptl_crystal_size_max 0.12
_exptl_crystal_size_mid 0.11
_exptl_crystal_size_min 0.09
_refine_diff_density_max 1.520
_refine_diff_density_min -1.442
_refine_diff_density_rms 0.113
_refine_ls_abs_structure_details 'Flack H D (1983), Acta Cryst. A39, 876-881'
_refine_ls_abs_structure_Flack 0.04(6)
_refine_ls_extinction_method none
_refine_ls_goodness_of_fit_ref 0.965
_refine_ls_hydrogen_treatment constr
_refine_ls_matrix_type full
_refine_ls_number_parameters 451
_refine_ls_number_reflns 6271
_refine_ls_number_restraints 1
_refine_ls_restrained_S_all 0.965
_refine_ls_R_factor_all 0.1015
_refine_ls_R_factor_gt 0.0708
_refine_ls_shift/su_max 0.001
_refine_ls_shift/su_mean 0.000
_refine_ls_structure_factor_coef Fsqd
_refine_ls_weighting_details 'calc w=1/[\s^2^(Fo^2^)+(0.0964P)^2^+0.0000P] where P=(Fo^2^+2Fc^2^)/3'
_refine_ls_weighting_scheme calc
_refine_ls_wR_factor_gt 0.1739
_refine_ls_wR_factor_ref 0.1834
_reflns_number_gt 3929
_reflns_number_total 6271
_reflns_threshold_expression I>2\s(I)
_cod_data_source_file cg100645p_si_002.cif
_cod_data_source_block 6
_cod_depositor_comments
;
The following automatic conversions were performed:

'_symmetry_cell_setting' value 'Orthorhombic' changed to
'orthorhombic' according to
/home/saulius/struct/CIF-dictionaries/cif_core.dic dictionary named
'cif_core.dic' version 2.4.2 from 2011-04-26.

Automatic conversion script
Id: cif_fix_values 1715 2011-07-08 13:25:40Z adriana 

The following automatic conversions were performed:

'_exptl_crystal_density_meas' value 'none' was changed to '?' - the
value is perceived as not measured.

Automatic conversion script
Id: cif_fix_values 3008 2015-01-20 13:52:24Z robertas 
;
_cod_original_sg_symbol_H-M P2(1)2(1)2(1)
_cod_database_code 4501895

loop_
_symmetry_equiv_pos_as_xyz
'x, y, z'
'-x+1/2, -y, z+1/2'
'-x, y+1/2, -z+1/2'
'x+1/2, -y+1/2, -z'

loop_
_atom_site_label
_atom_site_type_symbol
_atom_site_fract_x
_atom_site_fract_y
_atom_site_fract_z
_atom_site_U_iso_or_equiv
_atom_site_adp_type
_atom_site_occupancy
_atom_site_symmetry_multiplicity
_atom_site_calc_flag
_atom_site_refinement_flags
Cd1 Cd 0.76681(7) 1.15171(6) 0.93909(2) 0.0391(2) Uani 1 1 d .
C1 C 0.6099(10) 1.0595(10) 1.0052(4) 0.043(3) Uani 1 1 d .
C2 C 0.5555(10) 1.0054(8) 1.0476(3) 0.039(3) Uani 1 1 d .
C3 C 0.4802(10) 1.0585(8) 1.0805(3) 0.037(2) Uani 1 1 d .
C4 C 0.4463(11) 1.0123(9) 1.1212(4) 0.043(3) Uani 1 1 d .
H4A H 0.4013 1.0509 1.1436 0.052 Uiso 1 1 calc R
C5 C 0.4805(11) 0.9040(10) 1.1292(4) 0.046(3) Uani 1 1 d .
C6 C 0.4424(11) 0.8505(12) 1.1723(4) 0.053(3) Uani 1 1 d .
H6A H 0.3928 0.8860 1.1944 0.064 Uiso 1 1 calc R
C7 C 0.4808(13) 0.7482(11) 1.1794(5) 0.065(4) Uani 1 1 d .
H7A H 0.4613 0.7152 1.2077 0.078 Uiso 1 1 calc R
C8 C 0.5490(12) 0.6904(12) 1.1457(5) 0.070(4) Uani 1 1 d .
H8A H 0.5697 0.6188 1.1510 0.084 Uiso 1 1 calc R
C9 C 0.5850(13) 0.7389(10) 1.1051(5) 0.067(4) Uani 1 1 d .
H9A H 0.6319 0.7011 1.0830 0.080 Uiso 1 1 calc R
C10 C 0.5502(10) 0.8484(10) 1.0968(4) 0.051(3) Uani 1 1 d .
C11 C 0.5869(9) 0.9007(8) 1.0553(4) 0.040(2) Uani 1 1 d .
H11A H 0.6333 0.8632 1.0329 0.048 Uiso 1 1 calc R
C12 C 0.4226(10) 1.1703(10) 1.0727(4) 0.048(3) Uani 1 1 d .
C13 C 1.0439(11) 1.0833(10) 0.9828(4) 0.055(3) Uani 1 1 d .
H13A H 1.0608 1.1554 0.9769 0.066 Uiso 1 1 calc R
C14 C 0.9113(11) 0.9397(11) 0.9783(4) 0.055(3) Uani 1 1 d .
H14A H 0.8343 0.9091 0.9690 0.066 Uiso 1 1 calc R
C15 C 0.9984(11) 0.8750(9) 1.0007(5) 0.057(3) Uani 1 1 d .
H15A H 0.9774 0.8038 1.0070 0.068 Uiso 1 1 calc R
C16 C 1.1352(12) 1.0228(10) 1.0049(5) 0.060(3) Uani 1 1 d .
H16A H 1.2116 1.0551 1.0140 0.072 Uiso 1 1 calc R
C17 C 1.1166(12) 0.9143(9) 1.0141(5) 0.051(3) Uani 1 1 d .
C18 C 1.2100(10) 0.8491(11) 1.0382(4) 0.060(3) Uani 1 1 d .
H18A H 1.2817 0.8946 1.0467 0.072 Uiso 1 1 calc R
H18B H 1.2417 0.7954 1.0166 0.072 Uiso 1 1 calc R
C19 C 1.1644(14) 0.7935(11) 1.0809(5) 0.071(4) Uani 1 1 d .
H19A H 1.0973 0.7435 1.0721 0.085 Uiso 1 1 calc R
H19B H 1.2346 0.7520 1.0937 0.085 Uiso 1 1 calc R
C20 C 1.1150(14) 0.8647(12) 1.1173(5) 0.071(4) Uani 1 1 d .
H20A H 1.0588 0.9167 1.1027 0.085 Uiso 1 1 calc R
H20B H 1.1867 0.9040 1.1304 0.085 Uiso 1 1 calc R
C21 C 1.0428(15) 0.8127(12) 1.1572(6) 0.076(5) Uani 1 1 d .
C22 C 0.9339(15) 0.7519(17) 1.1488(6) 0.103(7) Uani 1 1 d .
H22A H 0.9051 0.7437 1.1183 0.124 Uiso 1 1 calc R
C23 C 0.8671(16) 0.7031(17) 1.1847(6) 0.112(7) Uani 1 1 d .
H23A H 0.7963 0.6607 1.1777 0.134 Uiso 1 1 calc R
C24 C 1.0698(15) 0.8227(13) 1.2029(5) 0.081(5) Uani 1 1 d .
H24A H 1.1416 0.8612 1.2123 0.097 Uiso 1 1 calc R
C25 C 0.9940(17) 0.7778(15) 1.2348(5) 0.083(5) Uani 1 1 d .
H25A H 1.0118 0.7949 1.2657 0.100 Uiso 1 1 calc R
C26 C 0.8626(14) 1.0524(11) 0.8429(5) 0.060(3) Uani 1 1 d .
H26A H 0.9411 1.0732 0.8553 0.072 Uiso 1 1 calc R
C27 C 0.8556(19) 1.0191(13) 0.7955(6) 0.082(5) Uani 1 1 d .
H27A H 0.9279 1.0270 0.7769 0.098 Uiso 1 1 calc R
C28 C 0.6569(12) 1.0165(12) 0.8504(6) 0.077(5) Uani 1 1 d .
H28A H 0.5845 1.0160 0.8692 0.092 Uiso 1 1 calc R
C29 C 0.6435(16) 0.9773(15) 0.8055(5) 0.087(6) Uani 1 1 d .
H29A H 0.5660 0.9512 0.7943 0.105 Uiso 1 1 calc R
C30 C 0.7569(17) 0.9796(14) 0.7775(4) 0.088(5) Uani 1 1 d .
C31 C 0.735(2) 0.9222(15) 0.7290(5) 0.130(8) Uani 1 1 d D
H31A H 0.8096 0.8801 0.7207 0.156 Uiso 1 1 calc R
H31B H 0.6617 0.8744 0.7309 0.156 Uiso 1 1 calc R
C32 C 0.711(2) 1.0077(15) 0.6926(5) 0.145(10) Uani 1 1 d D
H32A H 0.6300 1.0428 0.6984 0.174 Uiso 1 1 calc R
H32B H 0.7784 1.0614 0.6939 0.174 Uiso 1 1 calc R
C33 C 0.7099(16) 0.9552(14) 0.6454(4) 0.091(5) Uani 1 1 d .
H33A H 0.7880 0.9134 0.6430 0.109 Uiso 1 1 calc R
H33B H 0.7163 1.0123 0.6225 0.109 Uiso 1 1 calc R
C34 C 0.5981(13) 0.8808(10) 0.6296(4) 0.058(3) Uani 1 1 d .
C35 C 0.4800(13) 0.8725(10) 0.6506(4) 0.059(4) Uani 1 1 d .
H35A H 0.4636 0.9108 0.6778 0.071 Uiso 1 1 calc R
C36 C 0.3898(13) 0.8110(11) 0.6326(4) 0.061(4) Uani 1 1 d .
H36A H 0.3118 0.8079 0.6482 0.073 Uiso 1 1 calc R
C37 C 0.6130(12) 0.8218(11) 0.5902(4) 0.061(4) Uani 1 1 d .
H37A H 0.6907 0.8240 0.5744 0.074 Uiso 1 1 calc R
C38 C 0.5136(11) 0.7574(10) 0.5730(3) 0.050(3) Uani 1 1 d .
H38A H 0.5276 0.7170 0.5461 0.060 Uiso 1 1 calc R
N1 N 0.9294(8) 1.0414(8) 0.9692(3) 0.041(2) Uani 1 1 d .
N2 N 0.9022(12) 0.7157(13) 1.2284(5) 0.101(5) Uani 1 1 d .
N3 N 0.4017(10) 0.7522(8) 0.5934(4) 0.051(3) Uani 1 1 d .
N4 N 0.7635(10) 1.0544(7) 0.8688(3) 0.048(2) Uani 1 1 d .
O1 O 0.6137(8) 1.0112(7) 0.9667(3) 0.056(2) Uani 1 1 d .
O2 O 0.6600(6) 1.1508(7) 1.0113(2) 0.0465(17) Uani 1 1 d .
O3 O 0.3754(7) 1.1884(6) 1.0326(3) 0.050(2) Uani 1 1 d .
O4 O 0.4209(8) 1.2363(7) 1.1044(3) 0.052(2) Uani 1 1 d .
O1W O 0.6966(10) 0.5849(9) 1.2685(4) 0.103(4) Uani 1 1 d .
H1W H 0.6413 0.5745 1.2472 0.123 Uiso 1 1 d R
H2W H 0.7584 0.6238 1.2592 0.123 Uiso 1 1 d R
O2W O 0.3815(14) -0.0762(15) 0.9378(6) 0.204(9) Uani 1 1 d .
H3W H 0.3368 -0.0371 0.9197 0.245 Uiso 1 1 d R
H4W H 0.4620 -0.0753 0.9422 0.245 Uiso 1 1 d R
O3W O 1.0025(13) 0.7832(9) 0.6958(4) 0.109(4) Uani 1 1 d .
H5W H 1.0413 0.7376 0.6788 0.131 Uiso 1 1 d R
H6W H 0.9631 0.7525 0.7180 0.131 Uiso 1 1 d R

loop_
_atom_site_aniso_label
_atom_site_aniso_U_11
_atom_site_aniso_U_22
_atom_site_aniso_U_33
_atom_site_aniso_U_23
_atom_site_aniso_U_13
_atom_site_aniso_U_12
Cd1 0.0392(4) 0.0446(4) 0.0335(3) 0.0003(4) 0.0057(3) -0.0051(4)
C1 0.040(6) 0.043(8) 0.047(7) 0.005(6) 0.004(5) 0.007(6)
C2 0.057(7) 0.031(6) 0.030(6) 0.003(5) -0.005(5) -0.003(5)
C3 0.051(6) 0.027(6) 0.031(5) 0.002(5) -0.007(5) -0.007(5)
C4 0.063(7) 0.031(7) 0.035(6) 0.006(5) 0.013(5) 0.009(5)
C5 0.047(7) 0.058(8) 0.032(6) 0.001(6) 0.003(5) -0.005(6)
C6 0.068(7) 0.045(8) 0.047(7) 0.008(8) -0.007(5) 0.002(8)
C7 0.074(9) 0.065(10) 0.057(8) 0.035(8) 0.009(7) -0.011(8)
C8 0.049(8) 0.071(11) 0.090(11) 0.021(9) 0.000(7) -0.013(7)
C9 0.081(10) 0.042(8) 0.077(10) 0.022(7) -0.010(8) 0.001(7)
C10 0.070(7) 0.030(6) 0.055(6) 0.002(7) -0.011(5) -0.013(7)
C11 0.042(6) 0.043(6) 0.034(6) -0.001(5) 0.001(5) -0.007(5)
C12 0.041(6) 0.048(8) 0.054(7) 0.002(7) 0.002(5) 0.002(6)
C13 0.049(8) 0.042(8) 0.073(8) 0.003(7) 0.002(6) -0.005(6)
C14 0.041(7) 0.062(9) 0.061(8) -0.006(7) -0.014(6) -0.025(7)
C15 0.049(7) 0.032(8) 0.089(9) 0.001(7) -0.008(7) -0.004(6)
C16 0.053(7) 0.044(8) 0.082(9) -0.007(7) -0.004(7) 0.005(7)
C17 0.046(7) 0.033(7) 0.074(8) -0.003(6) -0.004(6) 0.014(6)
C18 0.054(7) 0.046(6) 0.080(7) 0.000(8) -0.006(6) -0.006(7)
C19 0.077(9) 0.047(8) 0.089(10) 0.000(8) 0.016(8) 0.019(7)
C20 0.091(10) 0.056(10) 0.066(8) 0.008(8) -0.012(7) -0.012(9)
C21 0.081(10) 0.066(12) 0.081(11) 0.002(9) -0.027(8) 0.003(8)
C22 0.076(11) 0.171(19) 0.062(9) 0.034(11) -0.012(8) -0.053(12)
C23 0.067(11) 0.19(2) 0.080(11) 0.019(13) -0.017(9) -0.024(11)
C24 0.089(11) 0.085(13) 0.068(9) 0.008(9) -0.011(8) 0.004(9)
C25 0.073(10) 0.113(14) 0.063(9) 0.019(10) 0.022(8) 0.026(10)
C26 0.086(10) 0.041(8) 0.053(8) -0.008(7) -0.006(7) 0.015(7)
C27 0.107(14) 0.075(12) 0.064(10) 0.000(9) 0.030(10) 0.035(10)
C28 0.036(8) 0.091(13) 0.104(13) -0.036(10) -0.005(7) -0.001(7)
C29 0.087(11) 0.135(16) 0.040(8) -0.042(10) -0.016(7) 0.027(10)
C30 0.081(11) 0.140(14) 0.042(6) -0.008(8) -0.009(8) 0.066(12)
C31 0.162(18) 0.165(18) 0.062(9) -0.011(11) 0.043(12) 0.074(16)
C32 0.19(2) 0.20(2) 0.050(8) -0.022(12) 0.047(13) 0.017(18)
C33 0.115(13) 0.107(12) 0.050(7) -0.023(8) 0.009(8) -0.024(11)
C34 0.076(9) 0.055(9) 0.043(7) 0.004(6) -0.001(6) 0.019(7)
C35 0.071(9) 0.061(10) 0.044(6) -0.016(7) 0.003(6) 0.004(7)
C36 0.061(8) 0.087(11) 0.035(6) -0.013(7) 0.002(6) 0.010(7)
C37 0.064(8) 0.093(12) 0.027(6) -0.010(6) 0.003(5) -0.012(7)
C38 0.048(7) 0.073(9) 0.028(6) -0.006(6) 0.003(5) 0.012(6)
N1 0.044(6) 0.040(6) 0.039(5) -0.008(5) -0.009(4) 0.005(5)
N2 0.058(8) 0.156(14) 0.088(10) 0.026(9) -0.012(7) -0.037(9)
N3 0.056(6) 0.040(6) 0.057(6) -0.004(5) 0.009(5) -0.001(5)
N4 0.057(6) 0.052(5) 0.035(4) -0.001(4) 0.002(5) 0.020(6)
O1 0.065(5) 0.067(6) 0.034(4) -0.005(5) 0.009(4) -0.002(4)
O2 0.051(4) 0.045(5) 0.043(4) 0.009(5) 0.005(3) -0.018(5)
O3 0.051(4) 0.042(5) 0.058(5) 0.008(4) -0.020(4) 0.006(4)
O4 0.066(6) 0.038(5) 0.052(5) -0.010(4) -0.008(4) 0.016(4)
O1W 0.100(8) 0.109(9) 0.099(8) 0.009(7) 0.024(6) -0.033(6)
O2W 0.122(11) 0.31(2) 0.179(15) -0.106(18) 0.024(12) -0.069(14)
O3W 0.158(11) 0.084(8) 0.086(8) -0.013(7) 0.051(8) 0.004(8)

loop_
_atom_type_symbol
_atom_type_description
_atom_type_scat_dispersion_real
_atom_type_scat_dispersion_imag
_atom_type_scat_source
C C 0.0033 0.0016 'International Tables Vol C Tables 4.2.6.8 and 6.1.1.4'
H H 0.0000 0.0000 'International Tables Vol C Tables 4.2.6.8 and 6.1.1.4'
N N 0.0061 0.0033 'International Tables Vol C Tables 4.2.6.8 and 6.1.1.4'
O O 0.0106 0.0060 'International Tables Vol C Tables 4.2.6.8 and 6.1.1.4'
Cd Cd -0.8075 1.2024 'International Tables Vol C Tables 4.2.6.8 and 6.1.1.4'

loop_
_geom_angle_atom_site_label_1
_geom_angle_atom_site_label_2
_geom_angle_atom_site_label_3
_geom_angle
_geom_angle_site_symmetry_1
_geom_angle_site_symmetry_3
N1 Cd1 O2 91.0(3) . .
N1 Cd1 N4 91.4(3) . .
O2 Cd1 N4 138.1(3) . .
N1 Cd1 N3 176.3(4) . 3_656
O2 Cd1 N3 89.7(3) . 3_656
N4 Cd1 N3 85.7(3) . 3_656
N1 Cd1 O3 91.1(3) . 4_577
O2 Cd1 O3 86.1(3) . 4_577
N4 Cd1 O3 135.6(3) . 4_577
N3 Cd1 O3 92.6(3) 3_656 4_577
N1 Cd1 O4 92.5(3) . 4_577
O2 Cd1 O4 139.2(3) . 4_577
N4 Cd1 O4 82.5(3) . 4_577
N3 Cd1 O4 89.3(3) 3_656 4_577
O3 Cd1 O4 53.2(3) 4_577 4_577
N1 Cd1 O1 86.4(3) . .
O2 Cd1 O1 54.2(3) . .
N4 Cd1 O1 84.3(3) . .
N3 Cd1 O1 91.1(3) 3_656 .
O3 Cd1 O1 140.1(3) 4_577 .
O4 Cd1 O1 166.7(3) 4_577 .
N1 Cd1 C1 86.2(3) . .
O2 Cd1 C1 27.2(3) . .
N4 Cd1 C1 111.4(4) . .
N3 Cd1 C1 92.8(3) 3_656 .
O3 Cd1 C1 112.9(3) 4_577 .
O4 Cd1 C1 166.1(3) 4_577 .
O1 Cd1 C1 27.1(3) . .
O1 C1 O2 122.5(10) . .
O1 C1 C2 120.5(11) . .
O2 C1 C2 116.7(10) . .
O1 C1 Cd1 65.0(6) . .
O2 C1 Cd1 58.2(5) . .
C2 C1 Cd1 165.7(8) . .
C11 C2 C3 118.8(9) . .
C11 C2 C1 118.0(10) . .
C3 C2 C1 123.2(9) . .
C4 C3 C2 122.0(10) . .
C4 C3 C12 114.3(10) . .
C2 C3 C12 123.6(9) . .
C3 C4 C5 118.8(10) . .
C3 C4 H4A 120.6 . .
C5 C4 H4A 120.6 . .
C10 C5 C4 120.5(10) . .
C10 C5 C6 119.2(11) . .
C4 C5 C6 120.3(11) . .
C7 C6 C5 118.6(12) . .
C7 C6 H6A 120.7 . .
C5 C6 H6A 120.7 . .
C6 C7 C8 122.1(12) . .
C6 C7 H7A 118.9 . .
C8 C7 H7A 118.9 . .
C9 C8 C7 120.0(14) . .
C9 C8 H8A 120.0 . .
C7 C8 H8A 120.0 . .
C8 C9 C10 119.7(14) . .
C8 C9 H9A 120.2 . .
C10 C9 H9A 120.2 . .
C5 C10 C11 119.0(11) . .
C5 C10 C9 120.3(11) . .
C11 C10 C9 120.8(11) . .
C2 C11 C10 120.9(10) . .
C2 C11 H11A 119.6 . .
C10 C11 H11A 119.6 . .
O4 C12 O3 123.0(11) . .
O4 C12 C3 120.5(10) . .
O3 C12 C3 116.5(10) . .
N1 C13 C16 122.2(12) . .
N1 C13 H13A 118.9 . .
C16 C13 H13A 118.9 . .
N1 C14 C15 124.5(10) . .
N1 C14 H14A 117.8 . .
C15 C14 H14A 117.8 . .
C14 C15 C17 120.8(11) . .
C14 C15 H15A 119.6 . .
C17 C15 H15A 119.6 . .
C13 C16 C17 121.6(12) . .
C13 C16 H16A 119.2 . .
C17 C16 H16A 119.2 . .
C15 C17 C16 114.6(11) . .
C15 C17 C18 122.5(11) . .
C16 C17 C18 122.8(12) . .
C17 C18 C19 116.1(11) . .
C17 C18 H18A 108.3 . .
C19 C18 H18A 108.3 . .
C17 C18 H18B 108.3 . .
C19 C18 H18B 108.3 . .
H18A C18 H18B 107.4 . .
C20 C19 C18 114.7(11) . .
C20 C19 H19A 108.6 . .
C18 C19 H19A 108.6 . .
C20 C19 H19B 108.6 . .
C18 C19 H19B 108.6 . .
H19A C19 H19B 107.6 . .
C19 C20 C21 117.1(12) . .
C19 C20 H20A 108.0 . .
C21 C20 H20A 108.0 . .
C19 C20 H20B 108.0 . .
C21 C20 H20B 108.0 . .
H20A C20 H20B 107.3 . .
C24 C21 C22 113.0(16) . .
C24 C21 C20 126.2(14) . .
C22 C21 C20 120.8(13) . .
C23 C22 C21 121.7(15) . .
C23 C22 H22A 119.1 . .
C21 C22 H22A 119.1 . .
N2 C23 C22 121.0(16) . .
N2 C23 H23A 119.5 . .
C22 C23 H23A 119.5 . .
C25 C24 C21 120.2(17) . .
C25 C24 H24A 119.9 . .
C21 C24 H24A 119.9 . .
N2 C25 C24 128.2(16) . .
N2 C25 H25A 115.9 . .
C24 C25 H25A 115.9 . .
N4 C26 C27 121.3(14) . .
N4 C26 H26A 119.3 . .
C27 C26 H26A 119.3 . .
C30 C27 C26 123.4(16) . .
C30 C27 H27A 118.3 . .
C26 C27 H27A 118.3 . .
N4 C28 C29 125.7(14) . .
N4 C28 H28A 117.1 . .
C29 C28 H28A 117.1 . .
C28 C29 C30 115.5(15) . .
C28 C29 H29A 122.2 . .
C30 C29 H29A 122.2 . .
C27 C30 C29 117.2(13) . .
C27 C30 C31 131.3(17) . .
C29 C30 C31 111.3(17) . .
C32 C31 C30 108.2(13) . .
C32 C31 H31A 110.1 . .
C30 C31 H31A 110.1 . .
C32 C31 H31B 110.1 . .
C30 C31 H31B 110.1 . .
H31A C31 H31B 108.4 . .
C33 C32 C31 108.5(14) . .
C33 C32 H32A 110.0 . .
C31 C32 H32A 110.0 . .
C33 C32 H32B 110.0 . .
C31 C32 H32B 110.0 . .
H32A C32 H32B 108.4 . .
C32 C33 C34 121.9(15) . .
C32 C33 H33A 106.9 . .
C34 C33 H33A 106.9 . .
C32 C33 H33B 106.9 . .
C34 C33 H33B 106.9 . .
H33A C33 H33B 106.7 . .
C37 C34 C35 115.2(12) . .
C37 C34 C33 118.6(12) . .
C35 C34 C33 126.1(11) . .
C36 C35 C34 120.9(12) . .
C36 C35 H35A 119.6 . .
C34 C35 H35A 119.6 . .
C35 C36 N3 125.1(12) . .
C35 C36 H36A 117.4 . .
N3 C36 H36A 117.4 . .
C34 C37 C38 121.2(12) . .
C34 C37 H37A 119.4 . .
C38 C37 H37A 119.4 . .
N3 C38 C37 122.1(11) . .
N3 C38 H38A 118.9 . .
C37 C38 H38A 118.9 . .
C14 N1 C13 116.2(10) . .
C14 N1 Cd1 122.4(8) . .
C13 N1 Cd1 121.1(8) . .
C25 N2 C23 115.4(15) . .
C38 N3 C36 115.4(11) . .
C38 N3 Cd1 121.2(8) . 3_646
C36 N3 Cd1 123.4(9) . 3_646
C26 N4 C28 116.4(10) . .
C26 N4 Cd1 119.8(9) . .
C28 N4 Cd1 122.7(9) . .
C1 O1 Cd1 87.9(7) . .
C1 O2 Cd1 94.6(6) . .
C12 O3 Cd1 91.5(7) . 4_477
C12 O4 Cd1 90.9(7) . 4_477
H1W O1W H2W 112.2 . .
H3W O2W H4W 128.7 . .
H5W O3W H6W 111.0 . .

loop_
_geom_bond_atom_site_label_1
_geom_bond_atom_site_label_2
_geom_bond_distance
_geom_bond_site_symmetry_2
Cd1 N1 2.349(9) .
Cd1 O2 2.349(6) .
Cd1 N4 2.351(8) .
Cd1 N3 2.352(10) 3_656
Cd1 O3 2.431(8) 4_577
Cd1 O4 2.467(8) 4_577
Cd1 O1 2.499(8) .
Cd1 C1 2.756(11) .
C1 O1 1.258(13) .
C1 O2 1.264(14) .
C1 C2 1.501(15) .
C2 C11 1.363(13) .
C2 C3 1.394(14) .
C3 C4 1.348(14) .
C3 C12 1.533(16) .
C4 C5 1.414(15) .
C4 H4A 0.9300 .
C5 C10 1.368(16) .
C5 C6 1.458(15) .
C6 C7 1.351(18) .
C6 H6A 0.9300 .
C7 C8 1.399(19) .
C7 H7A 0.9300 .
C8 C9 1.364(19) .
C8 H8A 0.9300 .
C9 C10 1.431(17) .
C9 H9A 0.9300 .
C10 C11 1.408(15) .
C11 H11A 0.9300 .
C12 O4 1.225(13) .
C12 O3 1.270(12) .
C13 N1 1.362(14) .
C13 C16 1.370(17) .
C13 H13A 0.9300 .
C14 N1 1.307(15) .
C14 C15 1.374(17) .
C14 H14A 0.9300 .
C15 C17 1.382(17) .
C15 H15A 0.9300 .
C16 C17 1.391(16) .
C16 H16A 0.9300 .
C17 C18 1.445(16) .
C18 C19 1.483(17) .
C18 H18A 0.9700 .
C18 H18B 0.9700 .
C19 C20 1.464(18) .
C19 H19A 0.9700 .
C19 H19B 0.9700 .
C20 C21 1.51(2) .
C20 H20A 0.9700 .
C20 H20B 0.9700 .
C21 C24 1.345(19) .
C21 C22 1.39(2) .
C22 C23 1.38(2) .
C22 H22A 0.9300 .
C23 N2 1.31(2) .
C23 H23A 0.9300 .
C24 C25 1.33(2) .
C24 H24A 0.9300 .
C25 N2 1.25(2) .
C25 H25A 0.9300 .
C26 N4 1.273(16) .
C26 C27 1.42(2) .
C26 H26A 0.9300 .
C27 C30 1.25(2) .
C27 H27A 0.9300 .
C28 N4 1.320(16) .
C28 C29 1.381(19) .
C28 H28A 0.9300 .
C29 C30 1.43(2) .
C29 H29A 0.9300 .
C30 C31 1.58(2) .
C31 C32 1.511(5) .
C31 H31A 0.9700 .
C31 H31B 0.9700 .
C32 C33 1.501(18) .
C32 H32A 0.9700 .
C32 H32B 0.9700 .
C33 C34 1.559(19) .
C33 H33A 0.9700 .
C33 H33B 0.9700 .
C34 C37 1.354(16) .
C34 C35 1.376(18) .
C35 C36 1.320(17) .
C35 H35A 0.9300 .
C36 N3 1.346(15) .
C36 H36A 0.9300 .
C37 C38 1.403(16) .
C37 H37A 0.9300 .
C38 N3 1.308(14) .
C38 H38A 0.9300 .
N3 Cd1 2.352(10) 3_646
O3 Cd1 2.431(8) 4_477
O4 Cd1 2.467(8) 4_477
O1W H1W 0.8500 .
O1W H2W 0.8500 .
O2W H3W 0.8501 .
O2W H4W 0.8500 .
O3W H5W 0.8500 .
O3W H6W 0.8500 .

loop_
_geom_torsion_atom_site_label_1
_geom_torsion_atom_site_label_2
_geom_torsion_atom_site_label_3
_geom_torsion_atom_site_label_4
_geom_torsion
_geom_torsion_site_symmetry_1
_geom_torsion_site_symmetry_4
N1 Cd1 C1 O1 -89.5(7) . .
O2 Cd1 C1 O1 170.9(11) . .
N4 Cd1 C1 O1 0.5(7) . .
N3 Cd1 C1 O1 86.9(7) 3_656 .
O3 Cd1 C1 O1 -179.0(6) 4_577 .
O4 Cd1 C1 O1 -174.7(11) 4_577 .
N1 Cd1 C1 O2 99.6(6) . .
N4 Cd1 C1 O2 -170.4(6) . .
N3 Cd1 C1 O2 -84.0(6) 3_656 .
O3 Cd1 C1 O2 10.1(7) 4_577 .
O4 Cd1 C1 O2 14.4(17) 4_577 .
O1 Cd1 C1 O2 -170.9(11) . .
N1 Cd1 C1 C2 26(3) . .
O2 Cd1 C1 C2 -73(3) . .
N4 Cd1 C1 C2 116(3) . .
N3 Cd1 C1 C2 -157(3) 3_656 .
O3 Cd1 C1 C2 -63(3) 4_577 .
O4 Cd1 C1 C2 -59(4) 4_577 .
O1 Cd1 C1 C2 116(4) . .
O1 C1 C2 C11 42.5(15) . .
O2 C1 C2 C11 -132.0(11) . .
Cd1 C1 C2 C11 -66(4) . .
O1 C1 C2 C3 -141.0(11) . .
O2 C1 C2 C3 44.5(15) . .
Cd1 C1 C2 C3 110(3) . .
C11 C2 C3 C4 5.3(16) . .
C1 C2 C3 C4 -171.2(11) . .
C11 C2 C3 C12 -171.0(10) . .
C1 C2 C3 C12 12.5(16) . .
C2 C3 C4 C5 -4.7(17) . .
C12 C3 C4 C5 172.0(10) . .
C3 C4 C5 C10 2.1(17) . .
C3 C4 C5 C6 -178.3(10) . .
C10 C5 C6 C7 2.0(17) . .
C4 C5 C6 C7 -177.6(12) . .
C5 C6 C7 C8 -4(2) . .
C6 C7 C8 C9 4(2) . .
C7 C8 C9 C10 -1(2) . .
C4 C5 C10 C11 -0.2(16) . .
C6 C5 C10 C11 -179.9(10) . .
C4 C5 C10 C9 179.8(11) . .
C6 C5 C10 C9 0.1(16) . .
C8 C9 C10 C5 -0.4(19) . .
C8 C9 C10 C11 179.6(12) . .
C3 C2 C11 C10 -3.4(15) . .
C1 C2 C11 C10 173.3(10) . .
C5 C10 C11 C2 0.9(15) . .
C9 C10 C11 C2 -179.1(11) . .
C4 C3 C12 O4 43.8(15) . .
C2 C3 C12 O4 -139.7(11) . .
C4 C3 C12 O3 -134.6(11) . .
C2 C3 C12 O3 41.9(14) . .
N1 C14 C15 C17 -2(2) . .
N1 C13 C16 C17 1(2) . .
C14 C15 C17 C16 2.8(19) . .
C14 C15 C17 C18 179.3(12) . .
C13 C16 C17 C15 -2.2(19) . .
C13 C16 C17 C18 -178.6(12) . .
C15 C17 C18 C19 -52.7(18) . .
C16 C17 C18 C19 123.5(14) . .
C17 C18 C19 C20 -59.0(17) . .
C18 C19 C20 C21 167.9(11) . .
C19 C20 C21 C24 124.6(17) . .
C19 C20 C21 C22 -59(2) . .
C24 C21 C22 C23 -3(3) . .
C20 C21 C22 C23 179.5(17) . .
C21 C22 C23 N2 2(3) . .
C22 C21 C24 C25 -1(2) . .
C20 C21 C24 C25 176.0(15) . .
C21 C24 C25 N2 8(3) . .
N4 C26 C27 C30 -8(2) . .
N4 C28 C29 C30 0(3) . .
C26 C27 C30 C29 6(3) . .
C26 C27 C30 C31 -169.4(14) . .
C28 C29 C30 C27 -2(3) . .
C28 C29 C30 C31 174.0(15) . .
C27 C30 C31 C32 -85(2) . .
C29 C30 C31 C32 100(2) . .
C30 C31 C32 C33 171.6(17) . .
C31 C32 C33 C34 71(2) . .
C32 C33 C34 C37 -168.7(15) . .
C32 C33 C34 C35 15(2) . .
C37 C34 C35 C36 -0.3(19) . .
C33 C34 C35 C36 176.3(13) . .
C34 C35 C36 N3 0(2) . .
C35 C34 C37 C38 -0.1(18) . .
C33 C34 C37 C38 -176.9(12) . .
C34 C37 C38 N3 1(2) . .
C15 C14 N1 C13 0.9(18) . .
C15 C14 N1 Cd1 -172.3(10) . .
C16 C13 N1 C14 -0.2(17) . .
C16 C13 N1 Cd1 173.1(9) . .
O2 Cd1 N1 C14 72.2(9) . .
N4 Cd1 N1 C14 -66.0(9) . .
N3 Cd1 N1 C14 -29(6) 3_656 .
O3 Cd1 N1 C14 158.3(9) 4_577 .
O4 Cd1 N1 C14 -148.5(9) 4_577 .
O1 Cd1 N1 C14 18.2(9) . .
C1 Cd1 N1 C14 45.4(9) . .
O2 Cd1 N1 C13 -100.7(9) . .
N4 Cd1 N1 C13 121.2(9) . .
N3 Cd1 N1 C13 158(5) 3_656 .
O3 Cd1 N1 C13 -14.5(9) 4_577 .
O4 Cd1 N1 C13 38.7(9) 4_577 .
O1 Cd1 N1 C13 -154.6(9) . .
C1 Cd1 N1 C13 -127.5(9) . .
C24 C25 N2 C23 -9(3) . .
C22 C23 N2 C25 3(3) . .
C37 C38 N3 C36 -1.4(18) . .
C37 C38 N3 Cd1 176.2(9) . 3_646
C35 C36 N3 C38 1.1(19) . .
C35 C36 N3 Cd1 -176.4(10) . 3_646
C27 C26 N4 C28 4.9(19) . .
C27 C26 N4 Cd1 -163.6(10) . .
C29 C28 N4 C26 -1(2) . .
C29 C28 N4 Cd1 166.7(14) . .
N1 Cd1 N4 C26 -62.8(9) . .
O2 Cd1 N4 C26 -155.8(8) . .
N3 Cd1 N4 C26 119.5(9) 3_656 .
O3 Cd1 N4 C26 30.2(11) 4_577 .
O4 Cd1 N4 C26 29.6(9) 4_577 .
O1 Cd1 N4 C26 -149.0(9) . .
C1 Cd1 N4 C26 -149.2(9) . .
N1 Cd1 N4 C28 129.5(11) . .
O2 Cd1 N4 C28 36.5(12) . .
N3 Cd1 N4 C28 -48.3(11) 3_656 .
O3 Cd1 N4 C28 -137.6(10) 4_577 .
O4 Cd1 N4 C28 -138.1(11) 4_577 .
O1 Cd1 N4 C28 43.2(11) . .
C1 Cd1 N4 C28 43.0(11) . .
O2 C1 O1 Cd1 9.2(11) . .
C2 C1 O1 Cd1 -165.0(9) . .
N1 Cd1 O1 C1 88.7(7) . .
O2 Cd1 O1 C1 -5.1(6) . .
N4 Cd1 O1 C1 -179.6(7) . .
N3 Cd1 O1 C1 -94.0(7) 3_656 .
O3 Cd1 O1 C1 1.4(9) 4_577 .
O4 Cd1 O1 C1 174.4(11) 4_577 .
O1 C1 O2 Cd1 -9.8(11) . .
C2 C1 O2 Cd1 164.6(8) . .
N1 Cd1 O2 C1 -79.7(7) . .
N4 Cd1 O2 C1 13.4(8) . .
N3 Cd1 O2 C1 96.6(7) 3_656 .
O3 Cd1 O2 C1 -170.7(6) 4_577 .
O4 Cd1 O2 C1 -174.7(6) 4_577 .
O1 Cd1 O2 C1 5.1(6) . .
O4 C12 O3 Cd1 -12.7(12) . 4_477
C3 C12 O3 Cd1 165.7(8) . 4_477
O3 C12 O4 Cd1 12.5(11) . 4_477
C3 C12 O4 Cd1 -165.8(9) . 4_477
